data_1564783
loop_
_publ_author_name
'Sadowski, Bart\/lomiej'
'Kaliszewska, Marzena'
'Poronik, Yevgen M.'
'Czichy, Ma\/lgorzata'
'Janasik, Patryk'
'Banasiewicz, Marzena'
'Mierzwa, Dominik'
'Gadomski, Wojciech'
'Lohrey, Trevor D.'
'Clark, John A.'
'\/Lapkowski, Mieczys\/law'
'Kozankiewicz, Boles\/law'
'Vullev, Valentine I.'
'Sobolewski, Andrzej L.'
'Piatkowski, Piotr'
'Gryko, Daniel T.'

_publ_section_title
;
 Potent strategy towards strongly emissive nitroaromatics through a weakly
 electron-deficient core
;
_journal_name_full 'Chemical Science'
_journal_paper_doi 10.1039/D1SC03670J
_journal_year 2021
_chemical_formula_sum 'C38 H41 N3 O4'
_chemical_formula_weight 603.74
_chemical_name_systematic BS748
_space_group_crystal_system monoclinic
_space_group_IT_number 14
_space_group_name_Hall '-P 2yn'
_space_group_name_H-M_alt 'P 1 21/n 1'
_atom_sites_solution_hydrogens geom
_atom_sites_solution_primary direct
_audit_creation_method SHELXL-2013
_audit_update_record
;
2020-07-25 deposited with the CCDC.	2021-09-06 downloaded from the CCDC.
;
_cell_angle_alpha 90
_cell_angle_beta 99.9300(10)
_cell_angle_gamma 90
_cell_formula_units_Z 8
_cell_length_a 28.1693(2)
_cell_length_b 7.8436(4)
_cell_length_c 28.7267(2)
_cell_measurement_reflns_used 57909
_cell_measurement_temperature 100.0(1)
_cell_measurement_theta_max 70.00
_cell_measurement_theta_min 2.41
_cell_volume 6252.0(3)
_computing_cell_refinement 'CrysAlisPro 1.171.40.45a (Rigaku OD, 2019)'
_computing_data_collection 'CrysAlisPro 1.171.40.45a (Rigaku OD, 2019)'
_computing_data_reduction 'CrysAlisPro 1.171.40.45a (Rigaku OD, 2019)'
_computing_structure_refinement 'SHELXL-2013 (Sheldrick, 2013)'
_diffrn_ambient_temperature 100.0(1)
_diffrn_detector_area_resol_mean 16.29
_diffrn_measured_fraction_theta_full 0.997
_diffrn_measured_fraction_theta_max 0.997
_diffrn_measurement_device_type 'SuperNova (Cu) X-ray Source'
_diffrn_measurement_method '\w scans'
_diffrn_radiation_type CuK\a
_diffrn_radiation_wavelength 1.54184
_diffrn_reflns_av_R_equivalents 0.0599
_diffrn_reflns_av_unetI/netI 0.0195
_diffrn_reflns_Laue_measured_fraction_full 0.997
_diffrn_reflns_Laue_measured_fraction_max 0.997
_diffrn_reflns_limit_h_max 33
_diffrn_reflns_limit_h_min -33
_diffrn_reflns_limit_k_max 9
_diffrn_reflns_limit_k_min -9
_diffrn_reflns_limit_l_max 33
_diffrn_reflns_limit_l_min -34
_diffrn_reflns_number 145868
_diffrn_reflns_point_group_measured_fraction_full 0.997
_diffrn_reflns_point_group_measured_fraction_max 0.997
_diffrn_reflns_theta_full 67.684
_diffrn_reflns_theta_max 68.251
_diffrn_reflns_theta_min 5.854
_diffrn_source 'micro-focus sealed X-ray tube'
_exptl_absorpt_coefficient_mu 0.663
_exptl_absorpt_correction_T_max 1.000
_exptl_absorpt_correction_T_min 0.255
_exptl_absorpt_correction_type multi-scan
_exptl_absorpt_process_details
;
CrysAlisPro 1.171.40.45a (Rigaku Oxford Diffraction, 2019)
Empirical absorption correction using spherical harmonics,
 implemented in SCALE3 ABSPACK scaling algorithm.
;
_exptl_crystal_colour 'dark red'
_exptl_crystal_density_diffrn 1.283
_exptl_crystal_description plate
_exptl_crystal_F_000 2576
_exptl_crystal_recrystallization_method 'Re-crystallisation from solvent: chloroform/hexane'
_exptl_crystal_size_max 0.6
_exptl_crystal_size_mid 0.4
_exptl_crystal_size_min 0.15
_refine_diff_density_max 0.284
_refine_diff_density_min -0.256
_refine_diff_density_rms 0.046
_refine_ls_extinction_method none
_refine_ls_goodness_of_fit_ref 1.147
_refine_ls_hydrogen_treatment constr
_refine_ls_matrix_type full
_refine_ls_number_parameters 815
_refine_ls_number_reflns 11425
_refine_ls_number_restraints 0
_refine_ls_restrained_S_all 1.147
_refine_ls_R_factor_all 0.0568
_refine_ls_R_factor_gt 0.0537
_refine_ls_shift/su_max 0.000
_refine_ls_shift/su_mean 0.000
_refine_ls_structure_factor_coef Fsqd
_refine_ls_weighting_details 'w=1/[\s^2^(Fo^2^)+(0.0468P)^2^+5.4747P] where P=(Fo^2^+2Fc^2^)/3'
_refine_ls_weighting_scheme calc
_refine_ls_wR_factor_gt 0.1303
_refine_ls_wR_factor_ref 0.1326
_reflns_Friedel_coverage 0.000
_reflns_number_gt 10704
_reflns_number_total 11425
_reflns_threshold_expression 'I > 2\s(I)'
_cod_data_source_file d1sc03670j2.cif
_cod_data_source_block bs748
_cod_original_sg_symbol_H-M 'P 21/n'
_cod_database_code 1564783
_shelx_space_group_comment
;
The symmetry employed for this shelxl refinement is uniquely defined
by the following loop, which should always be used as a source of
symmetry information in preference to the above space-group names.
They are only intended as comments.
;
_shelxl_version_number 2013-3

loop_
_space_group_symop_operation_xyz
'x, y, z'
'-x+1/2, y+1/2, -z+1/2'
'-x, -y, -z'
'x-1/2, -y-1/2, z-1/2'

loop_
_atom_site_label
_atom_site_type_symbol
_atom_site_fract_x
_atom_site_fract_y
_atom_site_fract_z
_atom_site_U_iso_or_equiv
_atom_site_adp_type
_atom_site_occupancy
_atom_site_site_symmetry_order
_atom_site_calc_flag
_atom_site_refinement_flags_posn
_atom_site_refinement_flags_adp
_atom_site_refinement_flags_occupancy
_atom_site_disorder_assembly
_atom_site_disorder_group
O3 O 0.56738(5) 0.45985(18) 0.18488(5) 0.0303(3) Uani 1 1 d . . . . .
O4 O 0.63793(6) 0.5469(2) 0.21933(6) 0.0426(4) Uani 1 1 d . . . . .
N3 N 0.60236(6) 0.4550(2) 0.21708(6) 0.0295(4) Uani 1 1 d . . . . .
O2 O 0.50053(5) 0.10522(19) 0.12999(5) 0.0297(3) Uani 1 1 d . . . . .
O1 O 0.55386(5) 0.37881(19) -0.05136(5) 0.0309(3) Uani 1 1 d . . . . .
N2 N 0.57654(6) 0.17138(19) 0.12031(5) 0.0210(3) Uani 1 1 d . . . . .
N1 N 0.48018(6) 0.2903(2) -0.04146(5) 0.0231(3) Uani 1 1 d . . . . .
C8 C 0.52913(7) 0.3184(2) -0.02451(6) 0.0231(4) Uani 1 1 d . . . . .
C15 C 0.58063(7) 0.0725(2) 0.20648(6) 0.0222(4) Uani 1 1 d . . . . .
C24 C 0.59986(7) 0.3395(3) 0.25696(7) 0.0264(4) Uani 1 1 d . . . . .
C32 C 0.63137(7) 0.3768(2) 0.02229(7) 0.0249(4) Uani 1 1 d . . . . .
H32A H 0.6569 0.4234 0.0470 0.030 Uiso 1 1 calc R U . . .
H32B H 0.6168 0.4735 0.0028 0.030 Uiso 1 1 calc R U . . .
C4 C 0.44795(7) 0.2166(2) -0.01584(6) 0.0222(4) Uani 1 1 d . . . . .
C16 C 0.56233(7) -0.0905(2) 0.20444(7) 0.0250(4) Uani 1 1 d . . . . .
H16 H 0.5582 -0.1508 0.1753 0.030 Uiso 1 1 calc R U . . .
C12 C 0.60087(7) 0.1415(2) 0.16609(6) 0.0228(4) Uani 1 1 d . . . . .
C6 C 0.51093(7) 0.1971(2) 0.05271(6) 0.0207(4) Uani 1 1 d . . . . .
C10 C 0.60878(7) 0.2421(2) 0.09360(7) 0.0227(4) Uani 1 1 d . . . . .
C13 C 0.64792(7) 0.1886(3) 0.16745(7) 0.0267(4) Uani 1 1 d . . . . .
H13 H 0.6729 0.1799 0.1942 0.032 Uiso 1 1 calc R U . . .
C38 C 0.75192(7) 0.3112(3) -0.08926(7) 0.0319(5) Uani 1 1 d . . . . .
H38A H 0.7438 0.4299 -0.0993 0.038 Uiso 1 1 calc R U . . .
H38B H 0.7803 0.3157 -0.0636 0.038 Uiso 1 1 calc R U . . .
C19 C 0.57595(7) 0.0786(3) 0.29124(6) 0.0250(4) Uani 1 1 d . . . . .
C14 C 0.65320(7) 0.2521(3) 0.12261(7) 0.0273(4) Uani 1 1 d . . . . .
H14 H 0.6821 0.2940 0.1140 0.033 Uiso 1 1 calc R U . . .
C25 C 0.42360(7) 0.1059(2) 0.05691(7) 0.0237(4) Uani 1 1 d . . . . .
H25A H 0.4363 0.0113 0.0783 0.028 Uiso 1 1 calc R U . . .
H25B H 0.3974 0.0597 0.0328 0.028 Uiso 1 1 calc R U . . .
C9 C 0.52682(7) 0.1537(2) 0.10334(6) 0.0219(4) Uani 1 1 d . . . . .
C18 C 0.55716(7) -0.0891(3) 0.28705(7) 0.0264(4) Uani 1 1 d . . . . .
H18 H 0.5498 -0.1456 0.3142 0.032 Uiso 1 1 calc R U . . .
C2 C 0.40984(8) 0.2767(3) -0.09012(7) 0.0300(4) Uani 1 1 d . . . . .
H2 H 0.3855 0.2866 -0.1173 0.036 Uiso 1 1 calc R U . . .
C5 C 0.46324(7) 0.1717(2) 0.03271(6) 0.0213(4) Uani 1 1 d . . . . .
C20 C 0.58567(6) 0.1651(2) 0.24989(6) 0.0223(4) Uani 1 1 d . . . . .
C11 C 0.59321(7) 0.2945(2) 0.04578(6) 0.0221(4) Uani 1 1 d . . . . .
C17 C 0.54953(7) -0.1703(3) 0.24443(7) 0.0273(4) Uani 1 1 d . . . . .
H17 H 0.5356 -0.2809 0.2417 0.033 Uiso 1 1 calc R U . . .
C27 C 0.35894(7) 0.1861(3) 0.10567(7) 0.0270(4) Uani 1 1 d . . . . .
H27A H 0.3307 0.1813 0.0799 0.032 Uiso 1 1 calc R U . . .
H27B H 0.3647 0.0697 0.1188 0.032 Uiso 1 1 calc R U . . .
C26 C 0.40288(7) 0.2439(2) 0.08555(7) 0.0253(4) Uani 1 1 d . . . . .
H26A H 0.4283 0.2802 0.1119 0.030 Uiso 1 1 calc R U . . .
H26B H 0.3939 0.3442 0.0650 0.030 Uiso 1 1 calc R U . . .
C1 C 0.45653(8) 0.3273(3) -0.08656(7) 0.0284(4) Uani 1 1 d . . . . .
H1 H 0.4705 0.3791 -0.1109 0.034 Uiso 1 1 calc R U . . .
C23 C 0.60740(8) 0.4175(3) 0.30016(7) 0.0336(5) Uani 1 1 d . . . . .
H23 H 0.6180 0.5326 0.3031 0.040 Uiso 1 1 calc R U . . .
C37 C 0.70999(8) 0.2361(3) -0.06964(8) 0.0319(5) Uani 1 1 d . . . . .
H37A H 0.7189 0.1198 -0.0578 0.038 Uiso 1 1 calc R U . . .
H37B H 0.6821 0.2255 -0.0957 0.038 Uiso 1 1 calc R U . . .
C7 C 0.54574(7) 0.2690(2) 0.02534(6) 0.0211(4) Uani 1 1 d . . . . .
C28 C 0.34787(7) 0.3049(3) 0.14423(7) 0.0309(4) Uani 1 1 d . . . . .
H28A H 0.3427 0.4209 0.1308 0.037 Uiso 1 1 calc R U . . .
H28B H 0.3766 0.3095 0.1695 0.037 Uiso 1 1 calc R U . . .
C21 C 0.58373(7) 0.1623(3) 0.33582(7) 0.0308(5) Uani 1 1 d . . . . .
H21 H 0.5779 0.1024 0.3630 0.037 Uiso 1 1 calc R U . . .
C34 C 0.65443(7) 0.2548(3) -0.00903(7) 0.0276(4) Uani 1 1 d . . . . .
H34A H 0.6676 0.1548 0.0100 0.033 Uiso 1 1 calc R U . . .
H34B H 0.6293 0.2133 -0.0350 0.033 Uiso 1 1 calc R U . . .
C3 C 0.40403(7) 0.2065(3) -0.04586(7) 0.0265(4) Uani 1 1 d . . . . .
H3 H 0.3751 0.1607 -0.0382 0.032 Uiso 1 1 calc R U . . .
C30 C 0.30028(8) 0.3669(3) 0.20955(8) 0.0338(5) Uani 1 1 d . . . . .
H30A H 0.3295 0.3497 0.2337 0.041 Uiso 1 1 calc R U . . .
H30B H 0.2993 0.4884 0.2001 0.041 Uiso 1 1 calc R U . . .
C22 C 0.59945(8) 0.3265(3) 0.34028(7) 0.0354(5) Uani 1 1 d . . . . .
H22 H 0.6050 0.3796 0.3705 0.042 Uiso 1 1 calc R U . . .
C35 C 0.69453(7) 0.3389(3) -0.02991(7) 0.0290(4) Uani 1 1 d . . . . .
H35A H 0.7228 0.3555 -0.0045 0.035 Uiso 1 1 calc R U . . .
H35B H 0.6836 0.4528 -0.0421 0.035 Uiso 1 1 calc R U . . .
C29 C 0.30438(8) 0.2579(3) 0.16662(7) 0.0321(5) Uani 1 1 d . . . . .
H29A H 0.2747 0.2714 0.1428 0.039 Uiso 1 1 calc R U . . .
H29B H 0.3069 0.1365 0.1762 0.039 Uiso 1 1 calc R U . . .
C41 C 0.80806(8) 0.2915(4) -0.14843(8) 0.0424(6) Uani 1 1 d . . . . .
H41A H 0.8006 0.4095 -0.1583 0.064 Uiso 1 1 calc R U . . .
H41B H 0.8148 0.2251 -0.1754 0.064 Uiso 1 1 calc R U . . .
H41C H 0.8363 0.2897 -0.1232 0.064 Uiso 1 1 calc R U . . .
C40 C 0.76568(9) 0.2152(3) -0.13050(9) 0.0409(5) Uani 1 1 d . . . . .
H40A H 0.7734 0.0959 -0.1208 0.049 Uiso 1 1 calc R U . . .
H40B H 0.7377 0.2130 -0.1566 0.049 Uiso 1 1 calc R U . . .
C31 C 0.25622(8) 0.3281(3) 0.23157(8) 0.0389(5) Uani 1 1 d . . . . .
H31A H 0.2270 0.3538 0.2088 0.058 Uiso 1 1 calc R U . . .
H31B H 0.2569 0.3982 0.2599 0.058 Uiso 1 1 calc R U . . .
H31C H 0.2563 0.2072 0.2402 0.058 Uiso 1 1 calc R U . . .
O1A O 0.57694(5) 0.15964(17) 0.45462(4) 0.0252(3) Uani 1 1 d . . . . .
N1A N 0.49799(6) 0.18300(19) 0.45959(5) 0.0220(3) Uani 1 1 d . . . . .
N2A N 0.57523(5) 0.3722(2) 0.62250(5) 0.0213(3) Uani 1 1 d . . . . .
O3A O 0.55739(6) 0.09158(18) 0.68385(5) 0.0332(3) Uani 1 1 d . . . . .
O2A O 0.49559(5) 0.4055(2) 0.62455(5) 0.0336(3) Uani 1 1 d . . . . .
C7A C 0.55667(7) 0.2546(2) 0.52853(6) 0.0206(4) Uani 1 1 d . . . . .
N3A N 0.58822(6) 0.0993(2) 0.71973(6) 0.0302(4) Uani 1 1 d . . . . .
C10A C 0.61236(7) 0.3076(2) 0.60085(7) 0.0229(4) Uani 1 1 d . . . . .
C4A C 0.46044(7) 0.2474(2) 0.48028(6) 0.0215(4) Uani 1 1 d . . . . .
C3A C 0.41852(7) 0.2203(2) 0.44851(6) 0.0250(4) Uani 1 1 d . . . . .
H3A H 0.3870 0.2520 0.4527 0.030 Uiso 1 1 calc R U . . .
C2A C 0.43088(7) 0.1367(2) 0.40842(7) 0.0265(4) Uani 1 1 d . . . . .
H2A H 0.4090 0.1007 0.3813 0.032 Uiso 1 1 calc R U . . .
C11A C 0.60308(7) 0.2468(2) 0.55336(6) 0.0213(4) Uani 1 1 d . . . . .
C16A C 0.55037(7) 0.6449(2) 0.70043(7) 0.0252(4) Uani 1 1 d . . . . .
H16A H 0.5513 0.7043 0.6718 0.030 Uiso 1 1 calc R U . . .
O4A O 0.62439(6) 0.0100(2) 0.72699(6) 0.0440(4) Uani 1 1 d . . . . .
C14A C 0.65401(7) 0.3112(3) 0.63375(7) 0.0261(4) Uani 1 1 d . . . . .
H14A H 0.6851 0.2762 0.6288 0.031 Uiso 1 1 calc R U . . .
C8A C 0.54676(7) 0.1960(2) 0.47911(6) 0.0221(4) Uani 1 1 d . . . . .
C29A C 0.32278(7) 0.1985(3) 0.64142(7) 0.0286(4) Uani 1 1 d . . . . .
H29C H 0.3112 0.3153 0.6462 0.034 Uiso 1 1 calc R U . . .
H29D H 0.3574 0.1934 0.6555 0.034 Uiso 1 1 calc R U . . .
C24A C 0.57927(7) 0.2162(2) 0.75746(7) 0.0247(4) Uani 1 1 d . . . . .
C12A C 0.59397(7) 0.4107(2) 0.66936(6) 0.0227(4) Uani 1 1 d . . . . .
C9A C 0.52631(7) 0.3694(2) 0.60133(6) 0.0235(4) Uani 1 1 d . . . . .
C19A C 0.54854(7) 0.4771(2) 0.78548(6) 0.0229(4) Uani 1 1 d . . . . .
C17A C 0.53192(7) 0.7279(2) 0.73658(7) 0.0250(4) Uani 1 1 d . . . . .
H17A H 0.5196 0.8406 0.7319 0.030 Uiso 1 1 calc R U . . .
C15A C 0.56722(6) 0.4806(2) 0.70504(6) 0.0214(4) Uani 1 1 d . . . . .
C6A C 0.51674(7) 0.3162(2) 0.55097(6) 0.0207(4) Uani 1 1 d . . . . .
C18A C 0.53161(7) 0.6467(2) 0.77860(7) 0.0244(4) Uani 1 1 d . . . . .
H18A H 0.5199 0.7045 0.8034 0.029 Uiso 1 1 calc R U . . .
C32A C 0.64634(7) 0.1714(2) 0.53611(7) 0.0236(4) Uani 1 1 d . . . . .
H32C H 0.6351 0.0788 0.5135 0.028 Uiso 1 1 calc R U . . .
H32D H 0.6679 0.1198 0.5633 0.028 Uiso 1 1 calc R U . . .
C20A C 0.56507(7) 0.3891(2) 0.74757(6) 0.0212(4) Uani 1 1 d . . . . .
C21A C 0.54989(7) 0.3961(3) 0.82966(7) 0.0285(4) Uani 1 1 d . . . . .
H21A H 0.5391 0.4566 0.8545 0.034 Uiso 1 1 calc R U . . .
C5A C 0.47009(7) 0.3189(2) 0.52685(6) 0.0208(4) Uani 1 1 d . . . . .
C33A C 0.67556(7) 0.2992(2) 0.51212(7) 0.0252(4) Uani 1 1 d . . . . .
H33A H 0.6582 0.3242 0.4799 0.030 Uiso 1 1 calc R U . . .
H33B H 0.6789 0.4072 0.5302 0.030 Uiso 1 1 calc R U . . .
C26A C 0.39919(7) 0.2531(2) 0.56886(7) 0.0247(4) Uani 1 1 d . . . . .
H26C H 0.4045 0.1388 0.5560 0.030 Uiso 1 1 calc R U . . .
H26D H 0.4127 0.2524 0.6030 0.030 Uiso 1 1 calc R U . . .
C1A C 0.47968(7) 0.1170(2) 0.41562(6) 0.0247(4) Uani 1 1 d . . . . .
H1A H 0.4978 0.0669 0.3942 0.030 Uiso 1 1 calc R U . . .
C13A C 0.64230(7) 0.3764(3) 0.67619(7) 0.0265(4) Uani 1 1 d . . . . .
H13A H 0.6644 0.3937 0.7048 0.032 Uiso 1 1 calc R U . . .
C34A C 0.72553(7) 0.2287(3) 0.50929(7) 0.0291(4) Uani 1 1 d . . . . .
H34C H 0.7220 0.1116 0.4963 0.035 Uiso 1 1 calc R U . . .
H34D H 0.7444 0.2214 0.5417 0.035 Uiso 1 1 calc R U . . .
C23A C 0.58050(8) 0.1408(3) 0.80039(7) 0.0325(5) Uani 1 1 d . . . . .
H23A H 0.5909 0.0260 0.8052 0.039 Uiso 1 1 calc R U . . .
C28A C 0.31729(7) 0.1639(3) 0.58873(7) 0.0293(4) Uani 1 1 d . . . . .
H28C H 0.2827 0.1694 0.5747 0.035 Uiso 1 1 calc R U . . .
H28D H 0.3286 0.0466 0.5841 0.035 Uiso 1 1 calc R U . . .
C27A C 0.34503(7) 0.2885(3) 0.56223(7) 0.0282(4) Uani 1 1 d . . . . .
H27C H 0.3315 0.2830 0.5281 0.034 Uiso 1 1 calc R U . . .
H27D H 0.3400 0.4057 0.5732 0.034 Uiso 1 1 calc R U . . .
C25A C 0.42602(7) 0.3872(2) 0.54401(6) 0.0222(4) Uani 1 1 d . . . . .
H25C H 0.4035 0.4338 0.5167 0.027 Uiso 1 1 calc R U . . .
H25D H 0.4359 0.4823 0.5662 0.027 Uiso 1 1 calc R U . . .
C22A C 0.56623(8) 0.2338(3) 0.83738(7) 0.0339(5) Uani 1 1 d . . . . .
H22A H 0.5680 0.1835 0.8677 0.041 Uiso 1 1 calc R U . . .
C36A C 0.74097(7) 0.2974(3) 0.42619(7) 0.0301(4) Uani 1 1 d . . . . .
H36A H 0.7056 0.3076 0.4163 0.036 Uiso 1 1 calc R U . . .
H36B H 0.7501 0.1782 0.4206 0.036 Uiso 1 1 calc R U . . .
C35A C 0.75389(7) 0.3357(3) 0.47870(7) 0.0312(5) Uani 1 1 d . . . . .
H35C H 0.7478 0.4579 0.4839 0.037 Uiso 1 1 calc R U . . .
H35D H 0.7888 0.3147 0.4891 0.037 Uiso 1 1 calc R U . . .
C30A C 0.29520(8) 0.0729(3) 0.66718(7) 0.0328(5) Uani 1 1 d . . . . .
H30C H 0.2611 0.0704 0.6512 0.039 Uiso 1 1 calc R U . . .
H30D H 0.3087 -0.0426 0.6648 0.039 Uiso 1 1 calc R U . . .
C37A C 0.76576(8) 0.4156(3) 0.39582(7) 0.0328(5) Uani 1 1 d . . . . .
H37C H 0.8010 0.4094 0.4067 0.039 Uiso 1 1 calc R U . . .
H37D H 0.7555 0.5343 0.4004 0.039 Uiso 1 1 calc R U . . .
C38A C 0.75478(10) 0.3732(3) 0.34330(8) 0.0450(6) Uani 1 1 d . . . . .
H38C H 0.7684 0.2614 0.3379 0.067 Uiso 1 1 calc R U . . .
H38D H 0.7691 0.4601 0.3255 0.067 Uiso 1 1 calc R U . . .
H38E H 0.7198 0.3707 0.3327 0.067 Uiso 1 1 calc R U . . .
C31A C 0.29700(9) 0.1160(3) 0.71909(8) 0.0439(6) Uani 1 1 d . . . . .
H31D H 0.3306 0.1156 0.7354 0.066 Uiso 1 1 calc R U . . .
H31E H 0.2786 0.0310 0.7335 0.066 Uiso 1 1 calc R U . . .
H31F H 0.2830 0.2292 0.7218 0.066 Uiso 1 1 calc R U . . .

loop_
_atom_site_aniso_label
_atom_site_aniso_U_11
_atom_site_aniso_U_22
_atom_site_aniso_U_33
_atom_site_aniso_U_23
_atom_site_aniso_U_13
_atom_site_aniso_U_12
O3 0.0381(8) 0.0277(7) 0.0246(7) 0.0022(6) 0.0033(6) 0.0055(6)
O4 0.0457(9) 0.0327(8) 0.0493(10) -0.0017(7) 0.0082(7) -0.0136(7)
N3 0.0349(9) 0.0236(8) 0.0300(9) -0.0019(7) 0.0059(7) 0.0008(7)
O2 0.0293(7) 0.0414(8) 0.0189(7) 0.0079(6) 0.0052(6) 0.0004(6)
O1 0.0390(8) 0.0350(8) 0.0193(7) 0.0057(6) 0.0068(6) -0.0063(6)
N2 0.0272(8) 0.0200(7) 0.0161(7) 0.0009(6) 0.0043(6) 0.0010(6)
N1 0.0319(8) 0.0206(8) 0.0164(8) 0.0001(6) 0.0029(6) 0.0016(6)
C8 0.0349(10) 0.0164(8) 0.0187(9) -0.0003(7) 0.0064(8) -0.0001(7)
C15 0.0234(9) 0.0248(9) 0.0175(9) 0.0014(7) 0.0010(7) 0.0040(7)
C24 0.0273(10) 0.0270(10) 0.0239(10) -0.0016(8) 0.0014(8) 0.0025(8)
C32 0.0311(10) 0.0226(9) 0.0219(9) -0.0006(8) 0.0067(8) -0.0031(8)
C4 0.0320(10) 0.0163(8) 0.0186(9) -0.0025(7) 0.0048(7) 0.0012(7)
C16 0.0282(10) 0.0255(10) 0.0198(9) -0.0001(8) 0.0000(7) 0.0027(8)
C12 0.0299(10) 0.0214(9) 0.0168(9) -0.0020(7) 0.0029(7) 0.0029(7)
C6 0.0312(10) 0.0141(8) 0.0172(9) 0.0008(7) 0.0050(7) 0.0022(7)
C10 0.0287(10) 0.0203(9) 0.0205(9) -0.0011(7) 0.0082(8) 0.0002(7)
C13 0.0281(10) 0.0315(10) 0.0199(9) -0.0010(8) 0.0024(7) 0.0027(8)
C38 0.0321(11) 0.0369(11) 0.0280(11) -0.0003(9) 0.0089(9) -0.0053(9)
C19 0.0252(9) 0.0302(10) 0.0185(9) 0.0018(8) 0.0009(7) 0.0060(8)
C14 0.0280(10) 0.0299(10) 0.0243(10) -0.0002(8) 0.0055(8) 0.0005(8)
C25 0.0286(10) 0.0206(9) 0.0212(9) 0.0020(7) 0.0018(7) -0.0031(7)
C9 0.0278(9) 0.0190(9) 0.0190(9) 0.0015(7) 0.0042(7) 0.0021(7)
C18 0.0264(10) 0.0322(10) 0.0201(9) 0.0090(8) 0.0030(7) 0.0047(8)
C2 0.0361(11) 0.0342(11) 0.0176(9) -0.0019(8) -0.0014(8) 0.0067(9)
C5 0.0318(10) 0.0144(8) 0.0176(9) -0.0016(7) 0.0040(7) 0.0020(7)
C20 0.0224(9) 0.0257(9) 0.0178(9) 0.0006(7) 0.0006(7) 0.0039(7)
C11 0.0320(10) 0.0157(8) 0.0194(9) -0.0020(7) 0.0068(8) 0.0007(7)
C17 0.0283(10) 0.0232(9) 0.0290(10) 0.0057(8) 0.0008(8) 0.0005(8)
C27 0.0279(10) 0.0283(10) 0.0240(10) 0.0029(8) 0.0018(8) -0.0034(8)
C26 0.0288(10) 0.0224(9) 0.0248(10) 0.0020(8) 0.0045(8) -0.0011(8)
C1 0.0418(12) 0.0278(10) 0.0152(9) 0.0007(8) 0.0036(8) 0.0047(9)
C23 0.0371(11) 0.0303(11) 0.0306(11) -0.0084(9) -0.0018(9) 0.0019(9)
C37 0.0372(11) 0.0281(10) 0.0326(11) -0.0019(9) 0.0125(9) -0.0033(9)
C7 0.0321(10) 0.0156(8) 0.0160(9) -0.0002(7) 0.0052(7) 0.0008(7)
C28 0.0288(10) 0.0312(11) 0.0332(11) 0.0002(9) 0.0064(9) -0.0033(8)
C21 0.0334(11) 0.0415(12) 0.0175(9) 0.0016(8) 0.0040(8) 0.0082(9)
C34 0.0338(11) 0.0243(10) 0.0266(10) -0.0004(8) 0.0101(8) -0.0036(8)
C3 0.0311(10) 0.0271(10) 0.0200(9) -0.0029(8) 0.0013(8) 0.0026(8)
C30 0.0361(11) 0.0338(11) 0.0317(11) -0.0032(9) 0.0063(9) -0.0037(9)
C22 0.0403(12) 0.0431(13) 0.0205(10) -0.0101(9) -0.0012(9) 0.0077(10)
C35 0.0330(10) 0.0299(10) 0.0255(10) -0.0018(8) 0.0091(8) -0.0064(8)
C29 0.0324(11) 0.0346(11) 0.0295(11) -0.0009(9) 0.0057(9) -0.0052(9)
C41 0.0353(12) 0.0612(16) 0.0319(12) -0.0027(11) 0.0097(10) -0.0054(11)
C40 0.0486(13) 0.0338(12) 0.0454(13) -0.0031(10) 0.0223(11) -0.0006(10)
C31 0.0438(13) 0.0420(13) 0.0320(12) -0.0026(10) 0.0096(10) -0.0057(10)
O1A 0.0312(7) 0.0261(7) 0.0196(6) -0.0002(5) 0.0080(5) 0.0015(6)
N1A 0.0301(8) 0.0202(7) 0.0163(7) 0.0024(6) 0.0051(6) -0.0009(6)
N2A 0.0251(8) 0.0232(8) 0.0161(7) 0.0015(6) 0.0053(6) -0.0014(6)
O3A 0.0515(9) 0.0273(7) 0.0214(7) -0.0039(6) 0.0078(7) -0.0077(7)
O2A 0.0258(7) 0.0531(9) 0.0224(7) -0.0104(7) 0.0054(6) 0.0005(7)
C7A 0.0280(9) 0.0173(8) 0.0176(9) 0.0028(7) 0.0067(7) 0.0002(7)
N3A 0.0415(10) 0.0210(8) 0.0296(9) 0.0010(7) 0.0102(8) -0.0008(7)
C10A 0.0253(9) 0.0227(9) 0.0223(9) 0.0042(7) 0.0085(7) 0.0001(7)
C4A 0.0282(9) 0.0185(8) 0.0188(9) 0.0038(7) 0.0069(7) 0.0003(7)
C3A 0.0292(10) 0.0265(10) 0.0189(9) 0.0030(8) 0.0032(7) -0.0011(8)
C2A 0.0346(11) 0.0268(10) 0.0171(9) 0.0001(8) 0.0017(8) -0.0047(8)
C11A 0.0291(10) 0.0192(9) 0.0168(9) 0.0039(7) 0.0072(7) -0.0001(7)
C16A 0.0299(10) 0.0263(10) 0.0182(9) 0.0043(8) 0.0008(7) -0.0014(8)
O4A 0.0513(10) 0.0313(8) 0.0519(10) 0.0026(7) 0.0159(8) 0.0117(7)
C14A 0.0245(9) 0.0312(10) 0.0231(10) 0.0024(8) 0.0054(8) 0.0003(8)
C8A 0.0299(10) 0.0160(8) 0.0210(9) 0.0032(7) 0.0064(8) 0.0007(7)
C29A 0.0295(10) 0.0279(10) 0.0276(10) 0.0009(8) 0.0022(8) -0.0003(8)
C24A 0.0314(10) 0.0211(9) 0.0212(9) -0.0014(7) 0.0029(8) -0.0021(8)
C12A 0.0283(10) 0.0234(9) 0.0165(9) 0.0018(7) 0.0044(7) -0.0025(7)
C9A 0.0256(9) 0.0248(9) 0.0206(9) 0.0012(7) 0.0048(8) -0.0001(7)
C19A 0.0261(9) 0.0241(9) 0.0185(9) -0.0016(7) 0.0033(7) -0.0057(7)
C17A 0.0264(9) 0.0198(9) 0.0276(10) -0.0001(8) 0.0010(8) 0.0024(7)
C15A 0.0255(9) 0.0224(9) 0.0157(9) -0.0008(7) 0.0018(7) -0.0037(7)
C6A 0.0272(9) 0.0185(9) 0.0169(9) 0.0022(7) 0.0051(7) -0.0002(7)
C18A 0.0262(9) 0.0251(9) 0.0221(9) -0.0049(8) 0.0051(7) -0.0034(8)
C32A 0.0268(9) 0.0244(9) 0.0203(9) 0.0046(7) 0.0059(7) 0.0017(8)
C20A 0.0247(9) 0.0209(9) 0.0170(9) -0.0006(7) 0.0011(7) -0.0034(7)
C21A 0.0396(11) 0.0299(10) 0.0166(9) -0.0030(8) 0.0065(8) -0.0091(9)
C5A 0.0294(10) 0.0156(8) 0.0179(9) 0.0038(7) 0.0057(7) -0.0007(7)
C33A 0.0283(10) 0.0244(9) 0.0241(10) 0.0038(8) 0.0080(8) 0.0019(8)
C26A 0.0294(10) 0.0217(9) 0.0240(10) 0.0028(8) 0.0077(8) 0.0019(8)
C1A 0.0366(11) 0.0227(9) 0.0153(9) 0.0002(7) 0.0053(8) -0.0019(8)
C13A 0.0288(10) 0.0318(10) 0.0175(9) 0.0011(8) 0.0001(7) -0.0030(8)
C34A 0.0276(10) 0.0345(11) 0.0261(10) 0.0047(8) 0.0066(8) 0.0018(8)
C23A 0.0492(13) 0.0210(10) 0.0249(10) 0.0045(8) -0.0004(9) -0.0024(9)
C28A 0.0285(10) 0.0303(10) 0.0283(10) 0.0015(8) 0.0031(8) -0.0050(8)
C27A 0.0295(10) 0.0296(10) 0.0247(10) 0.0030(8) 0.0027(8) -0.0010(8)
C25A 0.0267(9) 0.0209(9) 0.0188(9) 0.0006(7) 0.0032(7) 0.0014(7)
C22A 0.0530(13) 0.0293(11) 0.0186(10) 0.0042(8) 0.0040(9) -0.0098(10)
C36A 0.0312(10) 0.0297(10) 0.0304(11) 0.0008(9) 0.0083(8) -0.0029(8)
C35A 0.0250(10) 0.0392(12) 0.0301(11) 0.0022(9) 0.0067(8) -0.0030(9)
C30A 0.0296(10) 0.0372(12) 0.0318(11) 0.0037(9) 0.0057(8) -0.0022(9)
C37A 0.0325(11) 0.0359(11) 0.0301(11) 0.0037(9) 0.0060(9) -0.0045(9)
C38A 0.0565(15) 0.0479(14) 0.0324(12) 0.0036(10) 0.0128(11) -0.0162(12)
C31A 0.0473(14) 0.0524(15) 0.0331(12) 0.0079(11) 0.0103(10) 0.0003(11)

loop_
_atom_type_symbol
_atom_type_description
_atom_type_scat_dispersion_real
_atom_type_scat_dispersion_imag
_atom_type_scat_source
C C 0.0181 0.0091 'International Tables Vol C Tables 4.2.6.8 and 6.1.1.4'
H H 0.0000 0.0000 'International Tables Vol C Tables 4.2.6.8 and 6.1.1.4'
N N 0.0311 0.0180 'International Tables Vol C Tables 4.2.6.8 and 6.1.1.4'
O O 0.0492 0.0322 'International Tables Vol C Tables 4.2.6.8 and 6.1.1.4'

loop_
_geom_angle_atom_site_label_1
_geom_angle_atom_site_label_2
_geom_angle_atom_site_label_3
_geom_angle
_geom_angle_site_symmetry_1
_geom_angle_site_symmetry_3
_geom_angle_publ_flag
O4 N3 O3 124.23(18) . . ?
O4 N3 C24 117.96(17) . . ?
O3 N3 C24 117.68(16) . . ?
C12 N2 C10 108.87(15) . . ?
C12 N2 C9 127.43(15) . . ?
C10 N2 C9 123.35(15) . . ?
C1 N1 C4 109.30(16) . . ?
C1 N1 C8 125.49(16) . . ?
C4 N1 C8 125.19(15) . . ?
O1 C8 N1 118.49(17) . . ?
O1 C8 C7 126.41(18) . . ?
N1 C8 C7 115.09(16) . . ?
C16 C15 C20 119.31(17) . . ?
C16 C15 C12 119.89(17) . . ?
C20 C15 C12 120.29(17) . . ?
C23 C24 C20 123.57(19) . . ?
C23 C24 N3 114.24(18) . . ?
C20 C24 N3 121.88(17) . . ?
C11 C32 C34 113.68(15) . . ?
C3 C4 N1 106.83(16) . . ?
C3 C4 C5 132.87(18) . . ?
N1 C4 C5 120.27(17) . . ?
C15 C16 C17 121.66(18) . . ?
C13 C12 N2 107.31(16) . . ?
C13 C12 C15 125.28(17) . . ?
N2 C12 C15 127.41(17) . . ?
C5 C6 C7 121.53(16) . . ?
C5 C6 C9 118.77(16) . . ?
C7 C6 C9 119.69(16) . . ?
C14 C10 N2 107.32(16) . . ?
C14 C10 C11 131.31(18) . . ?
N2 C10 C11 121.34(17) . . ?
C12 C13 C14 108.80(17) . . ?
C40 C38 C37 114.86(18) . . ?
C18 C19 C21 120.19(18) . . ?
C18 C19 C20 119.40(17) . . ?
C21 C19 C20 120.39(18) . . ?
C10 C14 C13 107.67(17) . . ?
C5 C25 C26 112.77(15) . . ?
O2 C9 N2 119.40(16) . . ?
O2 C9 C6 125.14(17) . . ?
N2 C9 C6 115.46(15) . . ?
C17 C18 C19 120.61(18) . . ?
C1 C2 C3 107.75(18) . . ?
C6 C5 C4 118.54(17) . . ?
C6 C5 C25 127.09(16) . . ?
C4 C5 C25 114.33(16) . . ?
C15 C20 C24 126.41(17) . . ?
C15 C20 C19 118.56(17) . . ?
C24 C20 C19 115.03(17) . . ?
C7 C11 C10 118.82(17) . . ?
C7 C11 C32 125.79(17) . . ?
C10 C11 C32 115.39(17) . . ?
C18 C17 C16 120.11(18) . . ?
C28 C27 C26 112.11(16) . . ?
C27 C26 C25 113.77(16) . . ?
C2 C1 N1 108.22(17) . . ?
C24 C23 C22 119.7(2) . . ?
C38 C37 C35 114.57(17) . . ?
C11 C7 C6 120.99(16) . . ?
C11 C7 C8 119.71(17) . . ?
C6 C7 C8 119.28(17) . . ?
C27 C28 C29 116.11(17) . . ?
C22 C21 C19 121.26(19) . . ?
C35 C34 C32 112.32(16) . . ?
C4 C3 C2 107.90(18) . . ?
C31 C30 C29 114.00(18) . . ?
C21 C22 C23 119.88(19) . . ?
C34 C35 C37 113.24(17) . . ?
C30 C29 C28 112.66(17) . . ?
C41 C40 C38 113.4(2) . . ?
C1A N1A C4A 109.54(16) . . ?
C1A N1A C8A 125.60(16) . . ?
C4A N1A C8A 124.68(15) . . ?
C12A N2A C10A 108.68(15) . . ?
C12A N2A C9A 126.95(15) . . ?
C10A N2A C9A 123.58(15) . . ?
C11A C7A C6A 121.11(16) . . ?
C11A C7A C8A 119.35(16) . . ?
C6A C7A C8A 119.52(16) . . ?
O4A N3A O3A 124.16(18) . . ?
O4A N3A C24A 118.26(17) . . ?
O3A N3A C24A 117.47(16) . . ?
C14A C10A N2A 107.55(16) . . ?
C14A C10A C11A 131.21(17) . . ?
N2A C10A C11A 121.19(17) . . ?
C3A C4A N1A 106.77(16) . . ?
C3A C4A C5A 132.93(18) . . ?
N1A C4A C5A 120.27(16) . . ?
C4A C3A C2A 107.82(17) . . ?
C1A C2A C3A 108.13(17) . . ?
C7A C11A C10A 118.76(16) . . ?
C7A C11A C32A 126.40(16) . . ?
C10A C11A C32A 114.77(16) . . ?
C15A C16A C17A 122.13(18) . . ?
C10A C14A C13A 107.59(17) . . ?
O1A C8A N1A 118.96(17) . . ?
O1A C8A C7A 126.19(17) . . ?
N1A C8A C7A 114.85(15) . . ?
C28A C29A C30A 113.30(17) . . ?
C23A C24A C20A 123.69(18) . . ?
C23A C24A N3A 114.47(17) . . ?
C20A C24A N3A 121.45(16) . . ?
C13A C12A N2A 107.33(16) . . ?
C13A C12A C15A 125.95(17) . . ?
N2A C12A C15A 126.70(16) . . ?
O2A C9A N2A 119.78(17) . . ?
O2A C9A C6A 125.03(17) . . ?
N2A C9A C6A 115.17(15) . . ?
C21A C19A C18A 120.24(17) . . ?
C21A C19A C20A 120.26(17) . . ?
C18A C19A C20A 119.49(17) . . ?
C18A C17A C16A 119.90(17) . . ?
C16A C15A C20A 119.34(17) . . ?
C16A C15A C12A 119.38(17) . . ?
C20A C15A C12A 120.60(16) . . ?
C5A C6A C7A 121.37(16) . . ?
C5A C6A C9A 118.92(16) . . ?
C7A C6A C9A 119.66(16) . . ?
C17A C18A C19A 120.55(17) . . ?
C11A C32A C33A 114.62(15) . . ?
C15A C20A C24A 126.57(17) . . ?
C15A C20A C19A 118.40(17) . . ?
C24A C20A C19A 115.00(16) . . ?
C22A C21A C19A 121.55(19) . . ?
C6A C5A C4A 118.36(16) . . ?
C6A C5A C25A 127.47(16) . . ?
C4A C5A C25A 114.17(16) . . ?
C34A C33A C32A 110.98(16) . . ?
C27A C26A C25A 112.15(15) . . ?
C2A C1A N1A 107.73(17) . . ?
C12A C13A C14A 108.80(17) . . ?
C33A C34A C35A 114.07(17) . . ?
C24A C23A C22A 119.55(19) . . ?
C29A C28A C27A 114.07(17) . . ?
C26A C27A C28A 113.92(16) . . ?
C5A C25A C26A 113.93(15) . . ?
C21A C22A C23A 119.79(19) . . ?
C35A C36A C37A 113.16(17) . . ?
C36A C35A C34A 113.64(17) . . ?
C31A C30A C29A 113.50(19) . . ?
C36A C37A C38A 113.53(18) . . ?

loop_
_geom_bond_atom_site_label_1
_geom_bond_atom_site_label_2
_geom_bond_distance
_geom_bond_site_symmetry_2
_geom_bond_publ_flag
O3 N3 1.230(2) . ?
O4 N3 1.227(2) . ?
N3 C24 1.472(3) . ?
O2 C9 1.214(2) . ?
O1 C8 1.221(2) . ?
N2 C12 1.394(2) . ?
N2 C10 1.401(2) . ?
N2 C9 1.408(2) . ?
N1 C1 1.382(2) . ?
N1 C4 1.390(2) . ?
N1 C8 1.398(3) . ?
C8 C7 1.480(3) . ?
C15 C16 1.376(3) . ?
C15 C20 1.429(3) . ?
C15 C12 1.481(3) . ?
C24 C23 1.367(3) . ?
C24 C20 1.430(3) . ?
C32 C11 1.509(3) . ?
C32 C34 1.533(3) . ?
C4 C3 1.383(3) . ?
C4 C5 1.431(3) . ?
C16 C17 1.409(3) . ?
C12 C13 1.370(3) . ?
C6 C5 1.382(3) . ?
C6 C7 1.471(3) . ?
C6 C9 1.486(2) . ?
C10 C14 1.381(3) . ?
C10 C11 1.428(3) . ?
C13 C14 1.413(3) . ?
C38 C40 1.510(3) . ?
C38 C37 1.513(3) . ?
C19 C18 1.415(3) . ?
C19 C21 1.422(3) . ?
C19 C20 1.435(3) . ?
C25 C5 1.505(3) . ?
C25 C26 1.534(3) . ?
C18 C17 1.364(3) . ?
C2 C1 1.361(3) . ?
C2 C3 1.421(3) . ?
C11 C7 1.379(3) . ?
C27 C28 1.520(3) . ?
C27 C26 1.523(3) . ?
C23 C22 1.406(3) . ?
C37 C35 1.521(3) . ?
C28 C29 1.524(3) . ?
C21 C22 1.361(3) . ?
C34 C35 1.518(3) . ?
C30 C31 1.518(3) . ?
C30 C29 1.521(3) . ?
C41 C40 1.504(3) . ?
O1A C8A 1.227(2) . ?
N1A C1A 1.380(2) . ?
N1A C4A 1.394(2) . ?
N1A C8A 1.395(2) . ?
N2A C12A 1.392(2) . ?
N2A C10A 1.400(2) . ?
N2A C9A 1.407(2) . ?
O3A N3A 1.229(2) . ?
O2A C9A 1.214(2) . ?
C7A C11A 1.379(3) . ?
C7A C6A 1.471(2) . ?
C7A C8A 1.473(3) . ?
N3A O4A 1.224(2) . ?
N3A C24A 1.474(2) . ?
C10A C14A 1.374(3) . ?
C10A C11A 1.426(3) . ?
C4A C3A 1.379(3) . ?
C4A C5A 1.433(3) . ?
C3A C2A 1.420(3) . ?
C2A C1A 1.363(3) . ?
C11A C32A 1.513(2) . ?
C16A C15A 1.372(3) . ?
C16A C17A 1.400(3) . ?
C14A C13A 1.412(3) . ?
C29A C28A 1.519(3) . ?
C29A C30A 1.523(3) . ?
C24A C23A 1.363(3) . ?
C24A C20A 1.428(3) . ?
C12A C13A 1.368(3) . ?
C12A C15A 1.478(2) . ?
C9A C6A 1.485(3) . ?
C19A C21A 1.414(3) . ?
C19A C18A 1.416(3) . ?
C19A C20A 1.433(3) . ?
C17A C18A 1.366(3) . ?
C15A C20A 1.427(2) . ?
C6A C5A 1.376(3) . ?
C32A C33A 1.534(2) . ?
C21A C22A 1.358(3) . ?
C5A C25A 1.511(2) . ?
C33A C34A 1.528(3) . ?
C26A C27A 1.530(3) . ?
C26A C25A 1.540(3) . ?
C34A C35A 1.535(3) . ?
C23A C22A 1.404(3) . ?
C28A C27A 1.533(3) . ?
C36A C35A 1.519(3) . ?
C36A C37A 1.523(3) . ?
C30A C31A 1.521(3) . ?
C37A C38A 1.524(3) . ?
